data_7039675
loop_
_publ_author_name
'Schwedtmann, Kai'
'Schoemaker, Robin'
'Hennersdorf, Felix'
'Bauz\'a, Antonio'
'Frontera, Antonio'
'Weiss, Robert'
'Weigand, Jan J.'

_publ_section_title
;
 Cationic 5-phosphonio-substituted N-heterocyclic carbenes.
;
_journal_issue 28
_journal_name_full 'Dalton transactions (Cambridge, England : 2003)'
_journal_page_first 11384
_journal_page_last 11396
_journal_paper_doi 10.1039/c6dt01871h
_journal_volume 45
_journal_year 2016
_chemical_formula_moiety 'C40 H47 Au Cl2 N2 P, C H2 Cl2, C F3 O3 S'
_chemical_formula_sum 'C42 H49 Au Cl4 F3 N2 O3 P S'
_chemical_formula_weight 1088.63
_space_group_crystal_system monoclinic
_space_group_IT_number 14
_space_group_name_Hall '-P 2yn'
_space_group_name_H-M_alt 'P 1 21/n 1'
_symmetry_space_group_name_Hall '-P 2yn'
_symmetry_space_group_name_H-M 'P 1 21/n 1'
_atom_sites_solution_hydrogens geom
_audit_creation_method
;
Olex2 1.2
(compiled 2015.09.30 svn.r3233 for OlexSys, GUI svn.r5103)
;
_audit_update_record
;
2016-06-02 deposited with the CCDC.
2016-06-03 downloaded from the CCDC.
;
_cell_angle_alpha 90
_cell_angle_beta 91.453(2)
_cell_angle_gamma 90
_cell_formula_units_Z 4
_cell_length_a 12.2965(3)
_cell_length_b 28.6164(8)
_cell_length_c 12.7029(4)
_cell_measurement_reflns_used 9912
_cell_measurement_temperature 100
_cell_measurement_theta_max 31.49
_cell_measurement_theta_min 2.39
_cell_volume 4468.5(2)
_computing_cell_refinement 'CrysAlisPro 1.171.38.41 (Rigaku OD, 2015)'
_computing_data_collection 'CrysAlisPro 1.171.38.41 (Rigaku OD, 2015)'
_computing_data_reduction 'CrysAlisPro 1.171.38.41 (Rigaku OD, 2015)'
_computing_molecular_graphics 'Olex2 (Dolomanov et al., 2009)'
_computing_publication_material 'Olex2 (Dolomanov et al., 2009)'
_computing_structure_refinement 'ShelXL (Sheldrick, 2015)'
_diffrn_ambient_temperature 100
_diffrn_measured_fraction_theta_full 0.997
_diffrn_measured_fraction_theta_max 0.995
_diffrn_measurement_device_type 'Bruker APEX-II CCD'
_diffrn_measurement_method '\f and \w scans'
_diffrn_radiation_type MoK\a
_diffrn_radiation_wavelength 0.71073
_diffrn_reflns_av_R_equivalents 0.0342
_diffrn_reflns_av_unetI/netI 0.0337
_diffrn_reflns_Laue_measured_fraction_full 0.997
_diffrn_reflns_Laue_measured_fraction_max 0.995
_diffrn_reflns_limit_h_max 18
_diffrn_reflns_limit_h_min -17
_diffrn_reflns_limit_k_max 42
_diffrn_reflns_limit_k_min -42
_diffrn_reflns_limit_l_max 18
_diffrn_reflns_limit_l_min -18
_diffrn_reflns_number 58502
_diffrn_reflns_point_group_measured_fraction_full 0.997
_diffrn_reflns_point_group_measured_fraction_max 0.995
_diffrn_reflns_theta_full 25.242
_diffrn_reflns_theta_max 31.576
_diffrn_reflns_theta_min 2.144
_diffrn_standards_number 0
_exptl_absorpt_coefficient_mu 3.666
_exptl_absorpt_correction_T_max 0.7462
_exptl_absorpt_correction_T_min 0.6782
_exptl_absorpt_correction_type multi-scan
_exptl_absorpt_process_details
;
SADABS-2014/4 (Bruker,2014/4) was used for absorption correction.
wR2(int) was 0.0455 before and 0.0406 after correction.
The Ratio of minimum to maximum transmission is 0.9089.
The \l/2 correction factor is 0.00150.
;
_exptl_crystal_colour 'clear colourless'
_exptl_crystal_colour_lustre clear
_exptl_crystal_colour_primary colourless
_exptl_crystal_density_diffrn 1.618
_exptl_crystal_description block
_exptl_crystal_F_000 2176
_exptl_crystal_size_max 0.126
_exptl_crystal_size_mid 0.088
_exptl_crystal_size_min 0.088
_refine_diff_density_max 2.359
_refine_diff_density_min -3.849
_refine_diff_density_rms 0.150
_refine_ls_extinction_method none
_refine_ls_goodness_of_fit_ref 1.081
_refine_ls_hydrogen_treatment constr
_refine_ls_matrix_type full
_refine_ls_number_parameters 523
_refine_ls_number_reflns 14898
_refine_ls_number_restraints 0
_refine_ls_restrained_S_all 1.081
_refine_ls_R_factor_all 0.0494
_refine_ls_R_factor_gt 0.0393
_refine_ls_shift/su_max 0.002
_refine_ls_shift/su_mean 0.000
_refine_ls_structure_factor_coef Fsqd
_refine_ls_weighting_details 'w=1/[\s^2^(Fo^2^)+(0.0375P)^2^+16.6581P] where P=(Fo^2^+2Fc^2^)/3'
_refine_ls_weighting_scheme calc
_refine_ls_wR_factor_gt 0.0921
_refine_ls_wR_factor_ref 0.0957
_reflns_Friedel_coverage 0.000
_reflns_number_gt 12616
_reflns_number_total 14898
_reflns_threshold_expression 'I > 2\s(I)'
_cod_data_source_file c6dt01871h2.cif
_cod_data_source_block 19OTf
_cod_depositor_comments 'Adding full bibliography for 7039669--7039682.cif.'
_cod_database_code 7039675
_shelx_space_group_comment
;
The symmetry employed for this shelxl refinement is uniquely defined
by the following loop, which should always be used as a source of
symmetry information in preference to the above space-group names.
They are only intended as comments.
;
_olex2_refinement_description
;
1. Fixed Uiso
 At 1.2 times of:
  All C(H) groups, All C(H,H) groups
 At 1.5 times of:
  All C(H,H,H) groups
2.a Ternary CH refined with riding coordinates:
 C10(H10), C13(H13), C22(H22), C25(H25)
2.b Secondary CH2 refined with riding coordinates:
 C42(H42A,H42B)
2.c Aromatic/amide H refined with riding coordinates:
 C8(H8), C7(H7), C6(H6), C35(H35), C36(H36), C37(H37), C38(H38), C39(H39),
 C33(H33), C32(H32), C31(H31), C30(H30), C29(H29), C20(H20), C19(H19), C18(H18)
2.d Idealised Me refined as rotating group:
 C11(H11A,H11B,H11C), C12(H12A,H12B,H12C), C15(H15A,H15B,H15C), C14(H14A,H14B,
 H14C), C40(H40A,H40B,H40C), C23(H23A,H23B,H23C), C24(H24A,H24B,H24C), C26(H26A,
 H26B,H26C), C27(H27A,H27B,H27C)
;
_shelx_shelxl_version_number 2014/7
_olex2_date_sample_data_collection 2015-01-28
_olex2_date_sample_submission 2015-01-28
_olex2_submission_original_sample_id jjw0309
_olex2_submission_special_instructions 'No special instructions were received'

loop_
_space_group_symop_operation_xyz
'x, y, z'
'-x+1/2, y+1/2, -z+1/2'
'-x, -y, -z'
'x-1/2, -y-1/2, z-1/2'

loop_
_atom_site_label
_atom_site_type_symbol
_atom_site_fract_x
_atom_site_fract_y
_atom_site_fract_z
_atom_site_U_iso_or_equiv
_atom_site_adp_type
_atom_site_occupancy
_atom_site_site_symmetry_order
_atom_site_calc_flag
_atom_site_refinement_flags_posn
Au1 Au 0.57001(2) 0.29440(2) 0.95849(2) 0.01370(4) Uani 1 1 d .
Cl4 Cl 0.76582(11) 0.53575(4) 0.64944(11) 0.0425(3) Uani 1 1 d .
Cl3 Cl 0.53315(10) 0.54792(4) 0.60174(12) 0.0419(3) Uani 1 1 d .
Cl2 Cl 0.39782(7) 0.27470(3) 1.00145(8) 0.02571(19) Uani 1 1 d .
Cl1 Cl 1.02853(7) 0.29325(3) 0.95583(8) 0.02337(18) Uani 1 1 d .
S1 S 0.88494(7) 0.45443(3) 0.21937(7) 0.01860(16) Uani 1 1 d .
P1 P 0.95178(7) 0.40182(3) 0.83432(7) 0.01165(14) Uani 1 1 d .
F1 F 0.7685(3) 0.42953(16) 0.3802(3) 0.0633(11) Uani 1 1 d .
F2 F 0.6898(2) 0.47901(12) 0.2779(3) 0.0429(7) Uani 1 1 d .
F3 F 0.8196(3) 0.50032(17) 0.3839(3) 0.0796(15) Uani 1 1 d .
O1 O 0.9849(2) 0.44653(11) 0.2780(2) 0.0271(6) Uani 1 1 d .
O2 O 0.8839(3) 0.49641(12) 0.1579(3) 0.0401(9) Uani 1 1 d .
O3 O 0.8395(2) 0.41448(11) 0.1666(2) 0.0294(6) Uani 1 1 d .
N1 N 0.7543(2) 0.35247(9) 0.8791(2) 0.0105(5) Uani 1 1 d .
N2 N 0.8126(2) 0.29079(9) 0.9612(2) 0.0132(5) Uani 1 1 d .
C1 C 0.7211(3) 0.31346(11) 0.9288(2) 0.0118(5) Uani 1 1 d .
C4 C 0.6772(2) 0.38187(11) 0.8208(3) 0.0120(5) Uani 1 1 d .
C9 C 0.6540(3) 0.36988(11) 0.7152(3) 0.0139(6) Uani 1 1 d .
C8 C 0.5728(3) 0.39543(13) 0.6629(3) 0.0194(7) Uani 1 1 d .
H8 H 0.5548 0.3885 0.5914 0.023 Uiso 1 1 calc R
C7 C 0.5179(3) 0.43065(13) 0.7138(3) 0.0219(7) Uani 1 1 d .
H7 H 0.4617 0.4473 0.6773 0.026 Uiso 1 1 calc R
C6 C 0.5438(3) 0.44199(13) 0.8170(3) 0.0200(7) Uani 1 1 d .
H6 H 0.5060 0.4667 0.8499 0.024 Uiso 1 1 calc R
C5 C 0.6243(3) 0.41788(11) 0.8740(3) 0.0144(6) Uani 1 1 d .
C10 C 0.6521(3) 0.43140(12) 0.9867(3) 0.0162(6) Uani 1 1 d .
H10 H 0.7240 0.4171 1.0065 0.019 Uiso 1 1 calc R
C11 C 0.5674(3) 0.41267(14) 1.0625(3) 0.0239(7) Uani 1 1 d .
H11A H 0.5640 0.3785 1.0571 0.036 Uiso 1 1 calc GR
H11B H 0.4960 0.4260 1.0440 0.036 Uiso 1 1 calc GR
H11C H 0.5880 0.4215 1.1347 0.036 Uiso 1 1 calc GR
C12 C 0.6621(3) 0.48449(12) 0.9992(3) 0.0203(7) Uani 1 1 d .
H12A H 0.5903 0.4989 0.9888 0.030 Uiso 1 1 calc GR
H12B H 0.7118 0.4967 0.9467 0.030 Uiso 1 1 calc GR
H12C H 0.6907 0.4918 1.0700 0.030 Uiso 1 1 calc GR
C13 C 0.7086(3) 0.32948(12) 0.6596(3) 0.0163(6) Uani 1 1 d .
H13 H 0.7756 0.3207 0.7012 0.020 Uiso 1 1 calc R
C15 C 0.7422(3) 0.34303(15) 0.5483(3) 0.0241(7) Uani 1 1 d .
H15A H 0.7872 0.3713 0.5517 0.036 Uiso 1 1 calc GR
H15B H 0.6771 0.3490 0.5044 0.036 Uiso 1 1 calc GR
H15C H 0.7840 0.3175 0.5177 0.036 Uiso 1 1 calc GR
C14 C 0.6325(3) 0.28700(13) 0.6556(3) 0.0247(8) Uani 1 1 d .
H14A H 0.5666 0.2947 0.6142 0.037 Uiso 1 1 calc GR
H14B H 0.6127 0.2784 0.7273 0.037 Uiso 1 1 calc GR
H14C H 0.6696 0.2607 0.6227 0.037 Uiso 1 1 calc GR
C2 C 0.8689(3) 0.35492(11) 0.8808(3) 0.0127(5) Uani 1 1 d .
C34 C 1.0743(3) 0.39933(11) 0.9121(3) 0.0137(6) Uani 1 1 d .
C35 C 1.1744(3) 0.39090(13) 0.8672(3) 0.0199(7) Uani 1 1 d .
H35 H 1.1796 0.3877 0.7930 0.024 Uiso 1 1 calc R
C36 C 1.2664(3) 0.38716(15) 0.9318(4) 0.0272(8) Uani 1 1 d .
H36 H 1.3351 0.3810 0.9020 0.033 Uiso 1 1 calc R
C37 C 1.2584(3) 0.39238(15) 1.0401(4) 0.0291(9) Uani 1 1 d .
H37 H 1.3216 0.3893 1.0842 0.035 Uiso 1 1 calc R
C38 C 1.1586(3) 0.40201(15) 1.0843(3) 0.0255(8) Uani 1 1 d .
H38 H 1.1540 0.4064 1.1582 0.031 Uiso 1 1 calc R
C39 C 1.0663(3) 0.40516(13) 1.0208(3) 0.0195(7) Uani 1 1 d .
H39 H 0.9977 0.4112 1.0508 0.023 Uiso 1 1 calc R
C40 C 0.8858(3) 0.45609(11) 0.8573(3) 0.0161(6) Uani 1 1 d .
H40A H 0.8180 0.4576 0.8152 0.024 Uiso 1 1 calc GR
H40B H 0.9336 0.4818 0.8372 0.024 Uiso 1 1 calc GR
H40C H 0.8694 0.4588 0.9322 0.024 Uiso 1 1 calc GR
C28 C 0.9782(3) 0.39366(12) 0.6991(3) 0.0154(6) Uani 1 1 d .
C33 C 1.0056(3) 0.34914(13) 0.6622(3) 0.0200(7) Uani 1 1 d .
H33 H 1.0065 0.3231 0.7087 0.024 Uiso 1 1 calc R
C32 C 1.0314(3) 0.34339(15) 0.5575(3) 0.0259(8) Uani 1 1 d .
H32 H 1.0497 0.3133 0.5317 0.031 Uiso 1 1 calc R
C31 C 1.0304(3) 0.38148(15) 0.4904(3) 0.0255(8) Uani 1 1 d .
H31 H 1.0482 0.3774 0.4187 0.031 Uiso 1 1 calc R
C30 C 1.0037(3) 0.42566(15) 0.5270(3) 0.0252(8) Uani 1 1 d .
H30 H 1.0032 0.4516 0.4803 0.030 Uiso 1 1 calc R
C29 C 0.9778(3) 0.43192(13) 0.6314(3) 0.0192(7) Uani 1 1 d .
H29 H 0.9598 0.4621 0.6567 0.023 Uiso 1 1 calc R
C3 C 0.9029(3) 0.31532(11) 0.9316(3) 0.0143(6) Uani 1 1 d .
C16 C 0.8148(3) 0.24785(11) 1.0203(3) 0.0145(6) Uani 1 1 d .
C21 C 0.8212(3) 0.20577(12) 0.9647(3) 0.0174(6) Uani 1 1 d .
C20 C 0.8252(3) 0.16506(12) 1.0243(3) 0.0214(7) Uani 1 1 d .
H20 H 0.8289 0.1356 0.9899 0.026 Uiso 1 1 calc R
C19 C 0.8238(3) 0.16688(13) 1.1331(3) 0.0220(7) Uani 1 1 d .
H19 H 0.8264 0.1386 1.1722 0.026 Uiso 1 1 calc R
C18 C 0.8188(3) 0.20885(13) 1.1857(3) 0.0217(7) Uani 1 1 d .
H18 H 0.8181 0.2092 1.2605 0.026 Uiso 1 1 calc R
C17 C 0.8146(3) 0.25098(12) 1.1302(3) 0.0165(6) Uani 1 1 d .
C22 C 0.8108(3) 0.29750(13) 1.1871(3) 0.0201(7) Uani 1 1 d .
H22 H 0.8030 0.3226 1.1326 0.024 Uiso 1 1 calc R
C23 C 0.7117(4) 0.30004(18) 1.2568(4) 0.0373(11) Uani 1 1 d .
H23A H 0.7173 0.2758 1.3112 0.056 Uiso 1 1 calc GR
H23B H 0.6455 0.2950 1.2137 0.056 Uiso 1 1 calc GR
H23C H 0.7087 0.3309 1.2902 0.056 Uiso 1 1 calc GR
C24 C 0.9166(4) 0.30645(15) 1.2490(4) 0.0323(9) Uani 1 1 d .
H24A H 0.9265 0.2823 1.3032 0.048 Uiso 1 1 calc GR
H24B H 0.9135 0.3372 1.2826 0.048 Uiso 1 1 calc GR
H24C H 0.9778 0.3055 1.2011 0.048 Uiso 1 1 calc GR
C25 C 0.8229(3) 0.20382(13) 0.8454(3) 0.0203(7) Uani 1 1 d .
H25 H 0.8241 0.2366 0.8184 0.024 Uiso 1 1 calc R
C26 C 0.7206(4) 0.18012(15) 0.8010(3) 0.0294(9) Uani 1 1 d .
H26A H 0.6562 0.1959 0.8276 0.044 Uiso 1 1 calc GR
H26B H 0.7200 0.1473 0.8228 0.044 Uiso 1 1 calc GR
H26C H 0.7198 0.1819 0.7239 0.044 Uiso 1 1 calc GR
C27 C 0.9245(4) 0.1790(2) 0.8071(4) 0.0403(12) Uani 1 1 d .
H27A H 0.9236 0.1463 0.8301 0.061 Uiso 1 1 calc GR
H27B H 0.9895 0.1945 0.8367 0.061 Uiso 1 1 calc GR
H27C H 0.9257 0.1803 0.7301 0.061 Uiso 1 1 calc GR
C42 C 0.6551(4) 0.52058(19) 0.5668(5) 0.0404(11) Uani 1 1 d .
H42A H 0.6450 0.4863 0.5691 0.048 Uiso 1 1 calc R
H42B H 0.6718 0.5292 0.4935 0.048 Uiso 1 1 calc R
C41 C 0.7859(4) 0.46638(19) 0.3205(4) 0.0362(11) Uani 1 1 d .

loop_
_atom_site_aniso_label
_atom_site_aniso_U_11
_atom_site_aniso_U_22
_atom_site_aniso_U_33
_atom_site_aniso_U_23
_atom_site_aniso_U_13
_atom_site_aniso_U_12
Au1 0.01008(6) 0.01313(5) 0.01798(6) 0.00018(5) 0.00171(4) -0.00082(4)
Cl4 0.0388(6) 0.0379(6) 0.0501(7) 0.0003(5) -0.0110(5) 0.0002(5)
Cl3 0.0319(6) 0.0359(6) 0.0580(8) 0.0007(5) 0.0052(5) 0.0015(4)
Cl2 0.0140(4) 0.0252(4) 0.0383(5) -0.0014(4) 0.0077(3) -0.0041(3)
Cl1 0.0106(3) 0.0206(4) 0.0389(5) 0.0128(4) 0.0001(3) 0.0030(3)
S1 0.0154(4) 0.0232(4) 0.0173(4) 0.0005(3) 0.0020(3) -0.0020(3)
P1 0.0090(3) 0.0133(3) 0.0126(4) 0.0026(3) 0.0010(3) -0.0001(3)
F1 0.0433(19) 0.115(3) 0.0320(16) 0.0239(19) 0.0132(14) -0.010(2)
F2 0.0181(12) 0.0609(19) 0.0502(18) -0.0133(15) 0.0075(12) 0.0031(12)
F3 0.0350(18) 0.123(4) 0.082(3) -0.079(3) 0.0162(18) -0.017(2)
O1 0.0191(13) 0.0422(17) 0.0200(13) -0.0008(12) -0.0005(10) 0.0005(12)
O2 0.0209(15) 0.0382(18) 0.061(2) 0.0265(17) 0.0007(15) -0.0048(13)
O3 0.0255(15) 0.0321(15) 0.0302(15) -0.0093(12) -0.0042(12) -0.0007(12)
N1 0.0066(11) 0.0118(11) 0.0130(12) 0.0011(9) -0.0001(9) 0.0008(9)
N2 0.0112(12) 0.0120(11) 0.0164(12) 0.0036(10) 0.0002(9) 0.0001(9)
C1 0.0106(13) 0.0126(13) 0.0122(13) 0.0002(11) 0.0000(10) 0.0000(10)
C4 0.0085(13) 0.0134(13) 0.0140(14) 0.0017(11) -0.0019(10) 0.0007(10)
C9 0.0114(13) 0.0158(14) 0.0143(14) 0.0006(11) -0.0030(11) -0.0012(11)
C8 0.0191(16) 0.0211(16) 0.0175(16) 0.0004(13) -0.0066(13) 0.0022(13)
C7 0.0189(16) 0.0197(16) 0.0266(18) 0.0030(14) -0.0095(14) 0.0047(13)
C6 0.0161(16) 0.0185(15) 0.0253(18) -0.0019(13) -0.0021(13) 0.0060(12)
C5 0.0112(14) 0.0148(13) 0.0172(15) -0.0002(11) 0.0008(11) 0.0016(11)
C10 0.0128(14) 0.0191(15) 0.0168(15) -0.0047(12) 0.0011(11) 0.0027(11)
C11 0.0239(18) 0.0237(17) 0.0243(18) -0.0037(14) 0.0059(15) -0.0005(14)
C12 0.0145(15) 0.0196(15) 0.0270(18) -0.0071(13) 0.0020(13) 0.0017(12)
C13 0.0149(15) 0.0181(15) 0.0158(15) -0.0030(12) -0.0020(12) -0.0007(12)
C15 0.0234(18) 0.0318(19) 0.0173(16) -0.0021(14) 0.0028(14) 0.0001(15)
C14 0.0263(19) 0.0175(16) 0.030(2) -0.0066(14) 0.0021(15) -0.0038(13)
C2 0.0087(13) 0.0146(13) 0.0149(14) 0.0018(11) 0.0011(11) 0.0000(10)
C34 0.0095(13) 0.0159(14) 0.0157(15) 0.0024(11) -0.0006(11) -0.0021(11)
C35 0.0124(15) 0.0233(16) 0.0242(17) 0.0056(13) 0.0021(13) 0.0006(12)
C36 0.0129(16) 0.033(2) 0.036(2) 0.0090(17) -0.0002(15) -0.0002(14)
C37 0.0168(17) 0.033(2) 0.037(2) 0.0097(17) -0.0112(16) -0.0039(15)
C38 0.0196(17) 0.035(2) 0.0218(18) 0.0049(15) -0.0068(14) -0.0015(15)
C39 0.0167(16) 0.0259(17) 0.0159(15) 0.0003(13) -0.0011(12) -0.0003(13)
C40 0.0156(15) 0.0141(14) 0.0187(15) 0.0018(12) 0.0012(12) 0.0012(11)
C28 0.0133(14) 0.0198(15) 0.0132(14) 0.0008(11) 0.0027(11) -0.0027(11)
C33 0.0181(16) 0.0197(16) 0.0223(17) -0.0027(13) 0.0041(13) -0.0018(12)
C32 0.0226(18) 0.0303(19) 0.0252(19) -0.0096(15) 0.0051(15) -0.0020(15)
C31 0.0212(18) 0.038(2) 0.0177(16) -0.0069(15) 0.0053(14) -0.0054(16)
C30 0.029(2) 0.0291(19) 0.0169(17) 0.0036(14) 0.0003(14) -0.0060(15)
C29 0.0227(17) 0.0205(16) 0.0144(15) 0.0015(12) 0.0007(13) -0.0018(13)
C3 0.0085(13) 0.0148(14) 0.0198(15) 0.0037(12) 0.0007(11) 0.0010(10)
C16 0.0100(13) 0.0156(14) 0.0178(15) 0.0063(12) 0.0024(11) 0.0010(11)
C21 0.0144(14) 0.0155(14) 0.0224(16) 0.0029(13) 0.0022(12) -0.0014(12)
C20 0.0193(17) 0.0144(14) 0.0306(19) 0.0045(13) 0.0036(14) 0.0000(12)
C19 0.0193(17) 0.0209(16) 0.0259(18) 0.0123(14) 0.0041(14) 0.0007(13)
C18 0.0193(17) 0.0257(17) 0.0202(16) 0.0101(14) 0.0030(13) 0.0023(13)
C17 0.0117(14) 0.0189(15) 0.0190(16) 0.0044(12) 0.0012(12) 0.0017(11)
C22 0.0203(17) 0.0246(17) 0.0155(15) -0.0001(13) -0.0018(12) 0.0041(13)
C23 0.034(2) 0.043(3) 0.035(2) -0.013(2) 0.0123(19) 0.0025(19)
C24 0.032(2) 0.0266(19) 0.038(2) -0.0006(17) -0.0125(19) -0.0005(16)
C25 0.0236(17) 0.0179(15) 0.0196(16) 0.0003(13) 0.0030(13) -0.0014(13)
C26 0.035(2) 0.028(2) 0.0250(19) -0.0056(16) -0.0009(17) -0.0050(17)
C27 0.032(2) 0.058(3) 0.031(2) 0.003(2) 0.0145(19) 0.010(2)
C42 0.025(2) 0.045(3) 0.052(3) -0.015(2) 0.005(2) 0.0011(19)
C41 0.022(2) 0.059(3) 0.028(2) -0.018(2) 0.0074(16) -0.0086(19)

loop_
_atom_type_symbol
_atom_type_description
_atom_type_scat_dispersion_real
_atom_type_scat_dispersion_imag
_atom_type_scat_source
C C 0.0033 0.0016 'International Tables Vol C Tables 4.2.6.8 and 6.1.1.4'
H H 0.0000 0.0000 'International Tables Vol C Tables 4.2.6.8 and 6.1.1.4'
Au Au -2.0133 8.8022 'International Tables Vol C Tables 4.2.6.8 and 6.1.1.4'
Cl Cl 0.1484 0.1585 'International Tables Vol C Tables 4.2.6.8 and 6.1.1.4'
F F 0.0171 0.0103 'International Tables Vol C Tables 4.2.6.8 and 6.1.1.4'
N N 0.0061 0.0033 'International Tables Vol C Tables 4.2.6.8 and 6.1.1.4'
O O 0.0106 0.0060 'International Tables Vol C Tables 4.2.6.8 and 6.1.1.4'
P P 0.1023 0.0942 'International Tables Vol C Tables 4.2.6.8 and 6.1.1.4'
S S 0.1246 0.1234 'International Tables Vol C Tables 4.2.6.8 and 6.1.1.4'

loop_
_geom_angle_atom_site_label_1
_geom_angle_atom_site_label_2
_geom_angle_atom_site_label_3
_geom_angle
C1 Au1 Cl2 176.75(10)
O1 S1 C41 104.0(2)
O2 S1 O1 114.17(19)
O2 S1 C41 103.3(2)
O3 S1 O1 115.78(19)
O3 S1 O2 114.6(2)
O3 S1 C41 102.7(2)
C34 P1 C2 105.48(15)
C40 P1 C2 109.49(15)
C40 P1 C34 109.06(17)
C28 P1 C2 109.89(16)
C28 P1 C34 111.03(16)
C28 P1 C40 111.70(17)
C1 N1 C4 121.0(3)
C1 N1 C2 110.4(3)
C2 N1 C4 128.0(3)
C1 N2 C3 110.1(3)
C1 N2 C16 124.8(3)
C3 N2 C16 125.1(3)
N1 C1 Au1 127.8(2)
N1 C1 N2 106.2(3)
N2 C1 Au1 125.9(2)
C9 C4 N1 117.3(3)
C5 C4 N1 118.9(3)
C5 C4 C9 123.6(3)
C4 C9 C13 123.2(3)
C8 C9 C4 116.9(3)
C8 C9 C13 119.8(3)
C9 C8 H8 119.6
C7 C8 C9 120.8(3)
C7 C8 H8 119.6
C8 C7 H7 119.6
C6 C7 C8 120.8(3)
C6 C7 H7 119.6
C7 C6 H6 119.3
C7 C6 C5 121.4(3)
C5 C6 H6 119.3
C4 C5 C10 123.2(3)
C6 C5 C4 116.5(3)
C6 C5 C10 120.3(3)
C5 C10 H10 108.1
C5 C10 C11 111.3(3)
C5 C10 C12 111.5(3)
C11 C10 H10 108.1
C12 C10 H10 108.1
C12 C10 C11 109.6(3)
C10 C11 H11A 109.5
C10 C11 H11B 109.5
C10 C11 H11C 109.5
H11A C11 H11B 109.5
H11A C11 H11C 109.5
H11B C11 H11C 109.5
C10 C12 H12A 109.5
C10 C12 H12B 109.5
C10 C12 H12C 109.5
H12A C12 H12B 109.5
H12A C12 H12C 109.5
H12B C12 H12C 109.5
C9 C13 H13 108.2
C9 C13 C15 111.7(3)
C9 C13 C14 110.0(3)
C15 C13 H13 108.2
C15 C13 C14 110.4(3)
C14 C13 H13 108.2
C13 C15 H15A 109.5
C13 C15 H15B 109.5
C13 C15 H15C 109.5
H15A C15 H15B 109.5
H15A C15 H15C 109.5
H15B C15 H15C 109.5
C13 C14 H14A 109.5
C13 C14 H14B 109.5
C13 C14 H14C 109.5
H14A C14 H14B 109.5
H14A C14 H14C 109.5
H14B C14 H14C 109.5
N1 C2 P1 127.4(2)
C3 C2 P1 127.4(2)
C3 C2 N1 105.0(3)
C35 C34 P1 121.6(3)
C35 C34 C39 120.8(3)
C39 C34 P1 117.6(3)
C34 C35 H35 120.4
C36 C35 C34 119.2(4)
C36 C35 H35 120.4
C35 C36 H36 120.0
C35 C36 C37 120.1(4)
C37 C36 H36 120.0
C36 C37 H37 119.8
C38 C37 C36 120.4(4)
C38 C37 H37 119.8
C37 C38 H38 120.0
C39 C38 C37 119.9(4)
C39 C38 H38 120.0
C34 C39 H39 120.2
C38 C39 C34 119.5(3)
C38 C39 H39 120.2
P1 C40 H40A 109.5
P1 C40 H40B 109.5
P1 C40 H40C 109.5
H40A C40 H40B 109.5
H40A C40 H40C 109.5
H40B C40 H40C 109.5
C33 C28 P1 119.7(3)
C29 C28 P1 119.8(3)
C29 C28 C33 120.4(3)
C28 C33 H33 120.3
C32 C33 C28 119.4(4)
C32 C33 H33 120.3
C33 C32 H32 120.0
C31 C32 C33 120.0(4)
C31 C32 H32 120.0
C32 C31 H31 119.7
C32 C31 C30 120.6(4)
C30 C31 H31 119.7
C31 C30 H30 120.0
C29 C30 C31 120.1(4)
C29 C30 H30 120.0
C28 C29 H29 120.2
C30 C29 C28 119.5(3)
C30 C29 H29 120.2
N2 C3 Cl1 120.0(2)
C2 C3 Cl1 131.6(3)
C2 C3 N2 108.3(3)
C21 C16 N2 118.1(3)
C17 C16 N2 117.7(3)
C17 C16 C21 124.1(3)
C16 C21 C25 122.6(3)
C20 C21 C16 116.6(3)
C20 C21 C25 120.8(3)
C21 C20 H20 119.6
C19 C20 C21 120.8(3)
C19 C20 H20 119.6
C20 C19 H19 119.3
C18 C19 C20 121.3(3)
C18 C19 H19 119.3
C19 C18 H18 119.7
C19 C18 C17 120.6(3)
C17 C18 H18 119.7
C16 C17 C22 122.2(3)
C18 C17 C16 116.6(3)
C18 C17 C22 121.2(3)
C17 C22 H22 107.6
C17 C22 C23 110.7(3)
C17 C22 C24 110.9(3)
C23 C22 H22 107.6
C24 C22 H22 107.6
C24 C22 C23 112.1(4)
C22 C23 H23A 109.5
C22 C23 H23B 109.5
C22 C23 H23C 109.5
H23A C23 H23B 109.5
H23A C23 H23C 109.5
H23B C23 H23C 109.5
C22 C24 H24A 109.5
C22 C24 H24B 109.5
C22 C24 H24C 109.5
H24A C24 H24B 109.5
H24A C24 H24C 109.5
H24B C24 H24C 109.5
C21 C25 H25 108.0
C21 C25 C26 110.7(3)
C21 C25 C27 111.6(3)
C26 C25 H25 108.0
C26 C25 C27 110.4(4)
C27 C25 H25 108.0
C25 C26 H26A 109.5
C25 C26 H26B 109.5
C25 C26 H26C 109.5
H26A C26 H26B 109.5
H26A C26 H26C 109.5
H26B C26 H26C 109.5
C25 C27 H27A 109.5
C25 C27 H27B 109.5
C25 C27 H27C 109.5
H27A C27 H27B 109.5
H27A C27 H27C 109.5
H27B C27 H27C 109.5
Cl4 C42 Cl3 113.1(3)
Cl4 C42 H42A 109.0
Cl4 C42 H42B 109.0
Cl3 C42 H42A 109.0
Cl3 C42 H42B 109.0
H42A C42 H42B 107.8
F1 C41 S1 112.1(4)
F1 C41 F2 107.1(4)
F1 C41 F3 106.8(5)
F2 C41 S1 111.4(3)
F3 C41 S1 111.2(3)
F3 C41 F2 108.0(4)

loop_
_geom_bond_atom_site_label_1
_geom_bond_atom_site_label_2
_geom_bond_distance
Au1 Cl2 2.2710(9)
Au1 C1 1.981(3)
Cl4 C42 1.753(5)
Cl3 C42 1.759(5)
Cl1 C3 1.690(3)
S1 O1 1.439(3)
S1 O2 1.432(3)
S1 O3 1.432(3)
S1 C41 1.825(4)
P1 C2 1.794(3)
P1 C34 1.782(3)
P1 C40 1.780(3)
P1 C28 1.772(3)
F1 C41 1.320(7)
F2 C41 1.337(6)
F3 C41 1.322(6)
N1 C1 1.350(4)
N1 C4 1.455(4)
N1 C2 1.412(4)
N2 C1 1.354(4)
N2 C3 1.373(4)
N2 C16 1.440(4)
C4 C9 1.406(4)
C4 C5 1.401(4)
C9 C8 1.393(5)
C9 C13 1.520(5)
C8 H8 0.9500
C8 C7 1.382(5)
C7 H7 0.9500
C7 C6 1.380(5)
C6 H6 0.9500
C6 C5 1.394(5)
C5 C10 1.514(5)
C10 H10 1.0000
C10 C11 1.533(5)
C10 C12 1.532(5)
C11 H11A 0.9800
C11 H11B 0.9800
C11 H11C 0.9800
C12 H12A 0.9800
C12 H12B 0.9800
C12 H12C 0.9800
C13 H13 1.0000
C13 C15 1.532(5)
C13 C14 1.534(5)
C15 H15A 0.9800
C15 H15B 0.9800
C15 H15C 0.9800
C14 H14A 0.9800
C14 H14B 0.9800
C14 H14C 0.9800
C2 C3 1.364(4)
C34 C35 1.391(5)
C34 C39 1.398(5)
C35 H35 0.9500
C35 C36 1.385(5)
C36 H36 0.9500
C36 C37 1.391(6)
C37 H37 0.9500
C37 C38 1.390(6)
C38 H38 0.9500
C38 C39 1.379(5)
C39 H39 0.9500
C40 H40A 0.9800
C40 H40B 0.9800
C40 H40C 0.9800
C28 C33 1.401(5)
C28 C29 1.392(5)
C33 H33 0.9500
C33 C32 1.385(5)
C32 H32 0.9500
C32 C31 1.383(6)
C31 H31 0.9500
C31 C30 1.389(6)
C30 H30 0.9500
C30 C29 1.383(5)
C29 H29 0.9500
C16 C21 1.399(5)
C16 C17 1.398(5)
C21 C20 1.389(5)
C21 C25 1.517(5)
C20 H20 0.9500
C20 C19 1.384(6)
C19 H19 0.9500
C19 C18 1.377(6)
C18 H18 0.9500
C18 C17 1.397(5)
C17 C22 1.516(5)
C22 H22 1.0000
C22 C23 1.526(6)
C22 C24 1.524(6)
C23 H23A 0.9800
C23 H23B 0.9800
C23 H23C 0.9800
C24 H24A 0.9800
C24 H24B 0.9800
C24 H24C 0.9800
C25 H25 1.0000
C25 C26 1.526(6)
C25 C27 1.527(6)
C26 H26A 0.9800
C26 H26B 0.9800
C26 H26C 0.9800
C27 H27A 0.9800
C27 H27B 0.9800
C27 H27C 0.9800
C42 H42A 0.9900
C42 H42B 0.9900

loop_
_geom_torsion_atom_site_label_1
_geom_torsion_atom_site_label_2
_geom_torsion_atom_site_label_3
_geom_torsion_atom_site_label_4
_geom_torsion
P1 C2 C3 Cl1 -8.2(5)
P1 C2 C3 N2 174.8(2)
P1 C34 C35 C36 -177.0(3)
P1 C34 C39 C38 177.9(3)
P1 C28 C33 C32 -176.9(3)
P1 C28 C29 C30 176.9(3)
O1 S1 C41 F1 -66.0(4)
O1 S1 C41 F2 174.0(3)
O1 S1 C41 F3 53.5(5)
O2 S1 C41 F1 174.5(3)
O2 S1 C41 F2 54.5(4)
O2 S1 C41 F3 -66.0(5)
O3 S1 C41 F1 55.0(4)
O3 S1 C41 F2 -65.0(4)
O3 S1 C41 F3 174.5(4)
N1 C4 C9 C8 174.1(3)
N1 C4 C9 C13 -2.5(5)
N1 C4 C5 C6 -174.0(3)
N1 C4 C5 C10 7.0(5)
N1 C2 C3 Cl1 175.7(3)
N1 C2 C3 N2 -1.3(4)
N2 C16 C21 C20 178.8(3)
N2 C16 C21 C25 -1.7(5)
N2 C16 C17 C18 -178.9(3)
N2 C16 C17 C22 0.9(5)
C1 N1 C4 C9 -86.3(4)
C1 N1 C4 C5 88.8(4)
C1 N1 C2 P1 -175.0(2)
C1 N1 C2 C3 1.1(4)
C1 N2 C3 Cl1 -176.4(2)
C1 N2 C3 C2 1.0(4)
C1 N2 C16 C21 93.7(4)
C1 N2 C16 C17 -88.8(4)
C4 N1 C1 Au1 -12.9(4)
C4 N1 C1 N2 171.0(3)
C4 N1 C2 P1 14.2(5)
C4 N1 C2 C3 -169.7(3)
C4 C9 C8 C7 -0.3(5)
C4 C9 C13 C15 -136.3(3)
C4 C9 C13 C14 100.7(4)
C4 C5 C10 C11 -103.2(4)
C4 C5 C10 C12 134.1(3)
C9 C4 C5 C6 0.8(5)
C9 C4 C5 C10 -178.2(3)
C9 C8 C7 C6 1.3(6)
C8 C9 C13 C15 47.1(4)
C8 C9 C13 C14 -75.8(4)
C8 C7 C6 C5 -1.2(6)
C7 C6 C5 C4 0.2(5)
C7 C6 C5 C10 179.3(3)
C6 C5 C10 C11 77.8(4)
C6 C5 C10 C12 -45.0(4)
C5 C4 C9 C8 -0.8(5)
C5 C4 C9 C13 -177.4(3)
C13 C9 C8 C7 176.5(3)
C2 P1 C34 C35 117.7(3)
C2 P1 C34 C39 -61.0(3)
C2 P1 C28 C33 -43.2(3)
C2 P1 C28 C29 140.4(3)
C2 N1 C1 Au1 175.5(2)
C2 N1 C1 N2 -0.6(4)
C2 N1 C4 C9 83.6(4)
C2 N1 C4 C5 -101.2(4)
C34 P1 C2 N1 151.8(3)
C34 P1 C2 C3 -23.5(4)
C34 P1 C28 C33 73.1(3)
C34 P1 C28 C29 -103.2(3)
C34 C35 C36 C37 -0.8(6)
C35 C34 C39 C38 -0.7(5)
C35 C36 C37 C38 -0.9(6)
C36 C37 C38 C39 1.8(6)
C37 C38 C39 C34 -1.0(6)
C39 C34 C35 C36 1.6(5)
C40 P1 C2 N1 34.5(3)
C40 P1 C2 C3 -140.7(3)
C40 P1 C34 C35 -124.8(3)
C40 P1 C34 C39 56.6(3)
C40 P1 C28 C33 -164.9(3)
C40 P1 C28 C29 18.7(3)
C28 P1 C2 N1 -88.5(3)
C28 P1 C2 C3 96.3(3)
C28 P1 C34 C35 -1.3(3)
C28 P1 C34 C39 -179.9(3)
C28 C33 C32 C31 0.3(6)
C33 C28 C29 C30 0.5(6)
C33 C32 C31 C30 0.0(6)
C32 C31 C30 C29 0.0(6)
C31 C30 C29 C28 -0.3(6)
C29 C28 C33 C32 -0.5(6)
C3 N2 C1 Au1 -176.4(2)
C3 N2 C1 N1 -0.3(4)
C3 N2 C16 C21 -88.0(4)
C3 N2 C16 C17 89.5(4)
C16 N2 C1 Au1 2.1(5)
C16 N2 C1 N1 178.2(3)
C16 N2 C3 Cl1 5.1(5)
C16 N2 C3 C2 -177.5(3)
C16 C21 C20 C19 -0.6(5)
C16 C21 C25 C26 -114.1(4)
C16 C21 C25 C27 122.5(4)
C16 C17 C22 C23 121.6(4)
C16 C17 C22 C24 -113.3(4)
C21 C16 C17 C18 -1.5(5)
C21 C16 C17 C22 178.2(3)
C21 C20 C19 C18 -0.1(6)
C20 C21 C25 C26 65.3(5)
C20 C21 C25 C27 -58.1(5)
C20 C19 C18 C17 0.1(6)
C19 C18 C17 C16 0.7(5)
C19 C18 C17 C22 -179.0(3)
C18 C17 C22 C23 -58.7(5)
C18 C17 C22 C24 66.4(5)
C17 C16 C21 C20 1.5(5)
C17 C16 C21 C25 -179.0(3)
C25 C21 C20 C19 179.9(3)
